data_7715593
loop_
_publ_author_name
'M&#x105;czka, Miros&#x142;aw'
'Sobczak, Szymon'
'Ptak, Maciej'
'Sm&#xf3;&#x142;ka, Szymon'
'Fedoruk, Katarzyna'
'Dyba&#x142;a, Filip'
'Herman, Artur P.'
'Paraguassu, Waldeci'
'Zar&#x119;ba, Jan K'
'Kudrawiec, Robert'
'Sieradzki, Adam'
'Katrusiak, Andrzej'

_publ_section_title
;
 Revisiting a (001)-oriented layered lead chloride templated by
 1,2,4-triazolium: structural phase transitions, lattice dynamics and
 broadband photoluminescence.
;
_journal_issue 16
_journal_name_full 'Dalton transactions (Cambridge, England : 2003)'
_journal_page_first 6906
_journal_page_last 6919
_journal_paper_doi 10.1039/d4dt00406j
_journal_volume 53
_journal_year 2024
_chemical_formula_moiety 'Cl4 Pb, 2(C2 H4 N3)'
_chemical_formula_sum 'C4 H8 Cl4 N6 Pb'
_chemical_formula_weight 489.15
_chemical_name_systematic Tz2PbCl4
_space_group_crystal_system orthorhombic
_space_group_IT_number 63
_space_group_name_Hall '-C 2c 2'
_space_group_name_H-M_alt 'C m c m'
_atom_sites_solution_hydrogens geom
_audit_creation_date 2023-12-15
_audit_creation_method
;
Olex2 1.5
(compiled 2023.08.24 svn.re1ec1418 for OlexSys, GUI svn.r6817)
;
_audit_update_record
;
2024-03-04 deposited with the CCDC.	2024-03-21 downloaded from the CCDC.
;
_cell_angle_alpha 90
_cell_angle_beta 90
_cell_angle_gamma 90
_cell_formula_units_Z 4
_cell_length_a 8.2959(15)
_cell_length_b 7.4918(15)
_cell_length_c 21.829(6)
_cell_measurement_reflns_used 2933
_cell_measurement_temperature 340.00(10)
_cell_measurement_theta_max 28.7340
_cell_measurement_theta_min 2.7760
_cell_volume 1356.7(5)
_computing_cell_refinement 'CrysAlisPro 1.171.42.49 (Rigaku OD, 2022)'
_computing_data_collection 'CrysAlisPro 1.171.42.49 (Rigaku OD, 2022)'
_computing_data_reduction 'CrysAlisPro 1.171.42.49 (Rigaku OD, 2022)'
_computing_molecular_graphics 'Olex2 1.5 (Dolomanov et al., 2009)'
_computing_publication_material 'Olex2 1.5 (Dolomanov et al., 2009)'
_computing_structure_refinement 'SHELXL 2018/3 (Sheldrick, 2015)'
_computing_structure_solution 'SHELXT  (Sheldrick, 2015)'
_diffrn_ambient_temperature 340.15
_diffrn_detector_area_resol_mean 8.0772
_diffrn_detector_type Eos
_diffrn_measured_fraction_theta_full 0.982
_diffrn_measured_fraction_theta_max 0.918
_diffrn_measurement_device 'four-circle diffractometer'
_diffrn_measurement_device_type 'Xcalibur, Eos'
_diffrn_measurement_method '\w scans'
_diffrn_radiation_type MoK\a
_diffrn_radiation_wavelength 0.71073
_diffrn_reflns_av_R_equivalents 0.0512
_diffrn_reflns_av_unetI/netI 0.0280
_diffrn_reflns_Laue_measured_fraction_full 0.982
_diffrn_reflns_Laue_measured_fraction_max 0.918
_diffrn_reflns_limit_h_max 10
_diffrn_reflns_limit_h_min -11
_diffrn_reflns_limit_k_max 10
_diffrn_reflns_limit_k_min -10
_diffrn_reflns_limit_l_max 27
_diffrn_reflns_limit_l_min -29
_diffrn_reflns_number 7067
_diffrn_reflns_point_group_measured_fraction_full 0.982
_diffrn_reflns_point_group_measured_fraction_max 0.918
_diffrn_reflns_theta_full 25.000
_diffrn_reflns_theta_max 28.889
_diffrn_reflns_theta_min 3.782
_exptl_absorpt_coefficient_mu 13.203
_exptl_absorpt_correction_T_max 0.255
_exptl_absorpt_correction_T_min 0.059
_exptl_absorpt_correction_type analytical
_exptl_absorpt_process_details
;
CrysAlisPro 1.171.42.49 (Rigaku Oxford Diffraction, 2022)
Analytical numeric absorption correction using a multifaceted crystal
model based on expressions derived by R.C. Clark & J.S. Reid.
(Clark, R. C. & Reid, J. S. (1995). Acta Cryst. A51, 887-897)
Empirical absorption correction using spherical harmonics,
implemented in SCALE3 ABSPACK scaling algorithm.
;
_exptl_crystal_colour colourless
_exptl_crystal_colour_primary colourless
_exptl_crystal_density_diffrn 2.395
_exptl_crystal_description block
_exptl_crystal_F_000 896
_exptl_crystal_size_max 0.50
_exptl_crystal_size_mid 0.15
_exptl_crystal_size_min 0.12
_refine_diff_density_max 0.929
_refine_diff_density_min -2.164
_refine_diff_density_rms 0.200
_refine_ls_extinction_method none
_refine_ls_goodness_of_fit_ref 1.151
_refine_ls_hydrogen_treatment mixed
_refine_ls_matrix_type full
_refine_ls_number_parameters 44
_refine_ls_number_reflns 905
_refine_ls_number_restraints 0
_refine_ls_restrained_S_all 1.151
_refine_ls_R_factor_all 0.0429
_refine_ls_R_factor_gt 0.0343
_refine_ls_shift/su_max 0.000
_refine_ls_shift/su_mean 0.000
_refine_ls_structure_factor_coef Fsqd
_refine_ls_weighting_details 'w=1/[\s^2^(Fo^2^)+(0.0415P)^2^+9.5938P] where P=(Fo^2^+2Fc^2^)/3'
_refine_ls_weighting_scheme calc
_refine_ls_wR_factor_gt 0.0831
_refine_ls_wR_factor_ref 0.0913
_reflns_Friedel_coverage 0.000
_reflns_number_gt 765
_reflns_number_total 905
_reflns_threshold_expression 'I > 2\s(I)'
_cod_data_source_file d4dt00406j2.cif
_cod_data_source_block triag2pbcl4_340a
_cod_depositor_comments 'Adding full bibliography for 7715584--7715597.cif.'
_cod_database_code 7715593
_shelx_shelxl_version_number 2018/3
_shelx_space_group_comment
;
The symmetry employed for this shelxl refinement is uniquely defined
by the following loop, which should always be used as a source of
symmetry information in preference to the above space-group names.
They are only intended as comments.
;
_shelx_estimated_absorpt_t_max 0.300
_shelx_estimated_absorpt_t_min 0.051
_olex2_refinement_description
;
1. Fixed Uiso
 At 1.2 times of:
  All C(H) groups, All N(H,H) groups
2. Shared sites
{C2, N2}
3. Uiso/Uaniso restraints and constraints
Uanis(C2) = Uanis(N2)
4. Others
 Fixed Sof: H1A(0.5) H1B(0.5) C2(0.5) H2(0.5) N2(0.5)
5.a Aromatic/amide H refined with riding coordinates:
 N1(H1A), N1(H1B), C2(H2), C1(H1)
;
_olex2_submission_special_instructions 'No special instructions were received'
_oxdiff_exptl_absorpt_empirical_details
;
Empirical correction (ABSPACK) includes:
- Absorption correction using spherical harmonics
- Frame scaling
;

loop_
_space_group_symop_operation_xyz
'x, y, z'
'-x, -y, z+1/2'
'-x, y, -z+1/2'
'x, -y, -z'
'x+1/2, y+1/2, z'
'-x+1/2, -y+1/2, z+1/2'
'-x+1/2, y+1/2, -z+1/2'
'x+1/2, -y+1/2, -z'
'-x, -y, -z'
'x, y, -z-1/2'
'x, -y, z-1/2'
'-x, y, z'
'-x+1/2, -y+1/2, -z'
'x+1/2, y+1/2, -z-1/2'
'x+1/2, -y+1/2, z-1/2'
'-x+1/2, y+1/2, z'

loop_
_atom_site_label
_atom_site_type_symbol
_atom_site_fract_x
_atom_site_fract_y
_atom_site_fract_z
_atom_site_U_iso_or_equiv
_atom_site_adp_type
_atom_site_occupancy
_atom_site_site_symmetry_order
_atom_site_calc_flag
_atom_site_refinement_flags_posn
_atom_site_refinement_flags_adp
_atom_site_refinement_flags_occupancy
_atom_site_disorder_assembly
_atom_site_disorder_group
Pb1 Pb 0.500000 0.24490(5) 0.250000 0.0262(6) Uani 1 4 d S T P . .
Cl2 Cl 0.500000 0.2447(4) 0.11861(14) 0.0657(12) Uani 1 2 d S T P . .
Cl1 Cl 0.7496(4) 0.4946(4) 0.250000 0.0851(14) Uani 1 2 d S T P . .
N1 N 0.1241(10) 0.2444(9) 0.1017(5) 0.076(3) Uani 1 1 d . . . . .
H1A H 0.222530 0.246236 0.114005 0.092 Uiso 0.5 1 calc R U P A 11
H1B H 0.222530 0.246236 0.114005 0.092 Uiso 0.5 1 calc R U P B 12
C2 C 0.080(2) 0.2427(17) 0.0445(6) 0.142(8) Uani 0.5 1 d . . P C 11
H2 H 0.147158 0.241656 0.010353 0.170 Uiso 0.5 1 calc R U P C 11
C1 C 0.000000 0.2431(16) 0.1374(7) 0.070(4) Uani 1 2 d S T P C .
H1 H 0.000000 0.241437 0.180032 0.7(9) Uiso 1 2 calc R . P . .
N2 N 0.080(2) 0.2427(17) 0.0445(6) 0.142(8) Uani 0.5 1 d . . P C 12

loop_
_atom_site_aniso_label
_atom_site_aniso_U_11
_atom_site_aniso_U_22
_atom_site_aniso_U_33
_atom_site_aniso_U_23
_atom_site_aniso_U_13
_atom_site_aniso_U_12
Pb1 0.0195(6) 0.0241(6) 0.0349(6) 0.000 0.000 0.000
Cl2 0.0344(15) 0.124(4) 0.0389(15) 0.0005(12) 0.000 0.000
Cl1 0.073(3) 0.075(3) 0.107(3) 0.000 0.000 -0.054(2)
N1 0.035(4) 0.112(9) 0.082(6) 0.004(4) -0.013(4) -0.004(3)
C2 0.083(9) 0.29(3) 0.053(6) -0.005(7) 0.023(6) 0.000(7)
C1 0.066(10) 0.090(12) 0.052(8) 0.003(5) 0.000 0.000
N2 0.083(9) 0.29(3) 0.053(6) -0.005(7) 0.023(6) 0.000(7)

loop_
_atom_type_symbol
_atom_type_description
_atom_type_scat_dispersion_real
_atom_type_scat_dispersion_imag
_atom_type_scat_source
C C 0.0033 0.0016 'International Tables Vol C Tables 4.2.6.8 and 6.1.1.4'
H H 0.0000 0.0000 'International Tables Vol C Tables 4.2.6.8 and 6.1.1.4'
Cl Cl 0.1484 0.1585 'International Tables Vol C Tables 4.2.6.8 and 6.1.1.4'
N N 0.0061 0.0033 'International Tables Vol C Tables 4.2.6.8 and 6.1.1.4'
Pb Pb -3.3944 10.1111 'International Tables Vol C Tables 4.2.6.8 and 6.1.1.4'

loop_
_exptl_crystal_face_index_h
_exptl_crystal_face_index_k
_exptl_crystal_face_index_l
_exptl_crystal_face_perp_dist
7 -8 1 0.0869
7 8 0 0.0832
1 11 -1 0.0738
-12 1 -1 0.4117
0 -11 1 0.0824
12 -1 -2 0.1383
1 0 -31 0.0656
0 0 31 0.0459

loop_
_geom_angle_atom_site_label_1
_geom_angle_atom_site_label_2
_geom_angle_atom_site_label_3
_geom_angle
_geom_angle_site_symmetry_1
_geom_angle_site_symmetry_3
_geom_angle_publ_flag
Cl2 Pb1 Cl2 179.94(12) . 10_556 ?
Cl1 Pb1 Cl2 90.02(4) 3_655 10_556 ?
Cl1 Pb1 Cl2 90.02(4) 3_655 . ?
Cl1 Pb1 Cl2 90.02(4) . . ?
Cl1 Pb1 Cl2 90.02(4) . 10_556 ?
Cl1 Pb1 Cl2 89.98(4) 5_445 10_556 ?
Cl1 Pb1 Cl2 89.98(4) 5_445 . ?
Cl1 Pb1 Cl2 89.98(4) 7_645 . ?
Cl1 Pb1 Cl2 89.98(4) 7_645 10_556 ?
Cl1 Pb1 Cl1 179.97(15) 3_655 7_645 ?
Cl1 Pb1 Cl1 179.97(15) . 5_445 ?
Cl1 Pb1 Cl1 84.169(16) 3_655 5_445 ?
Cl1 Pb1 Cl1 84.169(15) . 7_645 ?
Cl1 Pb1 Cl1 95.86(15) 5_445 7_645 ?
Cl1 Pb1 Cl1 95.80(15) 3_655 . ?
Pb1 Cl1 Pb1 179.97(15) . 5 ?
C2 N1 H1A 124.6 . . ?
C1 N1 H1A 124.6 . . ?
C1 N1 H1B 124.6 . . ?
C1 N1 C2 110.8(11) . . ?
C1 N1 N2 110.8(11) . . ?
N2 N1 H1B 124.6 . . ?
N1 C2 C2 106.3(8) . 12 ?
N1 C2 H2 126.8 . . ?
C2 C2 H2 126.8 12 . ?
N1 C1 N1 105.7(14) . 12 ?
N1 C1 H1 127.2 . . ?
N1 C1 H1 127.2 12 . ?

loop_
_geom_bond_atom_site_label_1
_geom_bond_atom_site_label_2
_geom_bond_distance
_geom_bond_site_symmetry_2
_geom_bond_publ_flag
Pb1 Cl2 2.868(3) 10_556 ?
Pb1 Cl2 2.868(3) . ?
Pb1 Cl1 2.790(2) 3_655 ?
Pb1 Cl1 2.790(2) . ?
Pb1 Cl1 2.799(2) 5_445 ?
Pb1 Cl1 2.799(2) 7_645 ?
N1 H1A 0.8600 . ?
N1 H1B 0.8600 . ?
N1 C2 1.302(17) . ?
N1 C1 1.292(13) . ?
N1 N2 1.302(17) . ?
C2 C2 1.33(3) 12 ?
C2 H2 0.9300 . ?
C1 H1 0.9300 . ?

loop_
_geom_torsion_atom_site_label_1
_geom_torsion_atom_site_label_2
_geom_torsion_atom_site_label_3
_geom_torsion_atom_site_label_4
_geom_torsion
_geom_torsion_site_symmetry_1
_geom_torsion_site_symmetry_2
_geom_torsion_site_symmetry_3
_geom_torsion_site_symmetry_4
_geom_torsion_publ_flag
C2 N1 C1 N1 -1.4(14) . . . 12 ?
C1 N1 C2 C2 0.9(9) . . . 12 ?
N2 N1 C1 N1 -1.4(14) . . . 12 ?
